data_7016510
loop_
_publ_author_name
'Han, Zheng-Bo'
'Li, Bi-Ye'
'Ji, Jian-Wei'
'Du, Yi-En'
'An, Hai-Yan'
'Zeng, Ming-Hua'

_publ_section_title
;
 A 3D chiral porous In(iii) coordination polymer with PtS topological
 net.
;
_journal_issue 36
_journal_name_full 'Dalton transactions (Cambridge, England : 2003)'
_journal_page_first 9154
_journal_page_last 9158
_journal_paper_doi 10.1039/c1dt10683j
_journal_volume 40
_journal_year 2011
_chemical_formula_sum 'C10 H6.5 In O9.75'
_chemical_formula_weight 397.47
_chemical_name_systematic
;
?
;
_space_group_IT_number 180
_symmetry_cell_setting hexagonal
_symmetry_space_group_name_Hall 'P 62 2 (0 0 4)'
_symmetry_space_group_name_H-M 'P 62 2 2'
_atom_sites_solution_hydrogens geom
_atom_sites_solution_primary direct
_atom_sites_solution_secondary difmap
_audit_creation_method SHELXL-97
_cell_angle_alpha 90.00
_cell_angle_beta 90.00
_cell_angle_gamma 120.00
_cell_formula_units_Z 3
_cell_length_a 9.038(2)
_cell_length_b 9.038(2)
_cell_length_c 18.975(10)
_cell_measurement_temperature 173(2)
_cell_volume 1342.3(8)
_computing_cell_refinement 'Bruker SAINT'
_computing_data_collection 'Bruker APEX2'
_computing_data_reduction 'Bruker SAINT'
_computing_molecular_graphics 'Bruker SHELXTL'
_computing_publication_material 'Bruker SHELXTL'
_computing_structure_refinement 'SHELXL-97 (Sheldrick, 2008)'
_computing_structure_solution 'SHELXS-97 (Sheldrick, 2008)'
_diffrn_ambient_temperature 173(2)
_diffrn_measured_fraction_theta_full 1.000
_diffrn_measured_fraction_theta_max 1.000
_diffrn_measurement_device_type 'Bruker APEX-II CCD'
_diffrn_measurement_method '\f and \w scans'
_diffrn_radiation_monochromator graphite
_diffrn_radiation_source 'fine-focus sealed tube'
_diffrn_radiation_type MoK\a
_diffrn_radiation_wavelength 0.71073
_diffrn_reflns_av_R_equivalents 0.0669
_diffrn_reflns_av_sigmaI/netI 0.0327
_diffrn_reflns_limit_h_max 11
_diffrn_reflns_limit_h_min -11
_diffrn_reflns_limit_k_max 10
_diffrn_reflns_limit_k_min -11
_diffrn_reflns_limit_l_max 23
_diffrn_reflns_limit_l_min -23
_diffrn_reflns_number 11174
_diffrn_reflns_theta_full 25.99
_diffrn_reflns_theta_max 25.99
_diffrn_reflns_theta_min 2.60
_diffrn_standards_number 0
_exptl_absorpt_coefficient_mu 1.356
_exptl_absorpt_correction_T_max 0.7602
_exptl_absorpt_correction_T_min 0.6353
_exptl_absorpt_correction_type multi-scan
_exptl_absorpt_process_details sadabs
_exptl_crystal_colour Red
_exptl_crystal_density_diffrn 1.475
_exptl_crystal_density_method 'not measured'
_exptl_crystal_description Block
_exptl_crystal_F_000 581
_exptl_crystal_size_max 0.37
_exptl_crystal_size_mid 0.24
_exptl_crystal_size_min 0.21
_refine_diff_density_max 1.163
_refine_diff_density_min -0.639
_refine_diff_density_rms 0.274
_refine_ls_abs_structure_details 'Flack H D (1983), Acta Cryst. A39, 876-881'
_refine_ls_abs_structure_Flack 0.2(8)
_refine_ls_extinction_coef 0.029(7)
_refine_ls_extinction_expression Fc^*^=kFc[1+0.001xFc^2^\l^3^/sin(2\q)]^-1/4^
_refine_ls_extinction_method SHELXL
_refine_ls_goodness_of_fit_ref 1.179
_refine_ls_hydrogen_treatment constr
_refine_ls_matrix_type full
_refine_ls_number_parameters 50
_refine_ls_number_reflns 893
_refine_ls_number_restraints 0
_refine_ls_restrained_S_all 1.179
_refine_ls_R_factor_all 0.0818
_refine_ls_R_factor_gt 0.0631
_refine_ls_shift/su_max 0.000
_refine_ls_shift/su_mean 0.000
_refine_ls_structure_factor_coef Fsqd
_refine_ls_weighting_details 'calc w=1/[\s^2^(Fo^2^)+(0.1360P)^2^+0.2146P] where P=(Fo^2^+2Fc^2^)/3'
_refine_ls_weighting_scheme calc
_refine_ls_wR_factor_gt 0.2116
_refine_ls_wR_factor_ref 0.2265
_reflns_number_gt 594
_reflns_number_total 893
_reflns_threshold_expression >2sigma(I)
_cod_data_source_file c1dt10683j.txt
_cod_data_source_block 1
_cod_depositor_comments
;
The following automatic conversions were performed:

'_symmetry_cell_setting' value 'Hexagonal' changed to 'hexagonal'
according to /home/saulius/struct/CIF-dictionaries/cif_core.dic
dictionary named 'cif_core.dic' version 2.4.1 from 2010-06-29.

Automatic conversion script
Id: cif_fix_values 1715 2011-07-08 13:25:40Z adriana 
;
_cod_original_cell_volume 1342.2(9)
_cod_original_sg_symbol_H-M P6(2)22
_cod_original_formula_sum 'C10 H6.50 In O9.75'
_cod_database_code 7016510

loop_
_symmetry_equiv_pos_as_xyz
'x, y, z'
'-y, x-y, z+2/3'
'-x+y, -x, z+1/3'
'-x, -y, z'
'y, -x+y, z+2/3'
'x-y, x, z+1/3'
'y, x, -z+2/3'
'x-y, -y, -z'
'-x, -x+y, -z+1/3'
'-y, -x, -z+2/3'
'-x+y, y, -z'
'x, x-y, -z+1/3'

loop_
_atom_site_label
_atom_site_type_symbol
_atom_site_fract_x
_atom_site_fract_y
_atom_site_fract_z
_atom_site_U_iso_or_equiv
_atom_site_adp_type
_atom_site_occupancy
_atom_site_symmetry_multiplicity
_atom_site_calc_flag
_atom_site_refinement_flags
In1 In 1.0000 0.0000 0.1667 0.0215(6) Uani 1 4 d S
C1 C 0.7692(10) -0.0016(12) 0.0778(4) 0.0328(19) Uani 1 1 d .
O1 O 0.8535(10) 0.1120(11) 0.1252(3) 0.081(3) Uani 1 1 d .
C3 C 0.5000 0.0000 0.0715(5) 0.034(3) Uani 1 2 d S
H3A H 0.5000 0.0000 0.1215 0.041 Uiso 1 2 calc SR
C2 C 0.6311(9) -0.0031(11) 0.0381(3) 0.0294(19) Uani 1 1 d .
O2 O 0.8137(10) -0.1123(10) 0.0695(4) 0.085(3) Uani 1 1 d .
O1W O 0.685(5) -0.462(9) 0.0449(18) 0.35(3) Uiso 0.44 1 d P
H1WA H 0.7146 -0.5183 0.0713 0.417 Uiso 0.44 1 d PR
H1WB H 0.6171 -0.5107 0.0106 0.417 Uiso 0.44 1 d PR

loop_
_atom_site_aniso_label
_atom_site_aniso_U_11
_atom_site_aniso_U_22
_atom_site_aniso_U_33
_atom_site_aniso_U_23
_atom_site_aniso_U_13
_atom_site_aniso_U_12
In1 0.0186(8) 0.0250(8) 0.0187(9) 0.000 0.000 0.0093(4)
C1 0.027(5) 0.054(5) 0.018(3) -0.012(4) 0.004(3) 0.021(4)
O1 0.091(7) 0.147(8) 0.060(4) -0.049(5) -0.036(4) 0.101(7)
C3 0.023(6) 0.046(7) 0.019(5) 0.000 0.000 0.008(6)
C2 0.025(4) 0.038(4) 0.029(4) -0.003(4) 0.007(3) 0.019(4)
O2 0.060(5) 0.059(5) 0.154(8) -0.057(5) -0.066(5) 0.045(5)

loop_
_atom_type_symbol
_atom_type_description
_atom_type_scat_dispersion_real
_atom_type_scat_dispersion_imag
_atom_type_scat_source
C C 0.0033 0.0016 'International Tables Vol C Tables 4.2.6.8 and 6.1.1.4'
H H 0.0000 0.0000 'International Tables Vol C Tables 4.2.6.8 and 6.1.1.4'
O O 0.0106 0.0060 'International Tables Vol C Tables 4.2.6.8 and 6.1.1.4'
In In -0.7276 1.3100 'International Tables Vol C Tables 4.2.6.8 and 6.1.1.4'

loop_
_geom_angle_atom_site_label_1
_geom_angle_atom_site_label_2
_geom_angle_atom_site_label_3
_geom_angle
_geom_angle_site_symmetry_1
_geom_angle_site_symmetry_3
O1 In1 O1 137.6(3) 9_765 12_545
O1 In1 O1 79.4(4) 9_765 .
O1 In1 O1 116.4(5) 12_545 .
O1 In1 O1 116.4(5) 9_765 4_755
O1 In1 O1 79.4(4) 12_545 4_755
O1 In1 O1 137.6(3) . 4_755
O1 In1 O2 56.5(2) 9_765 9_765
O1 In1 O2 89.2(2) 12_545 9_765
O1 In1 O2 131.7(3) . 9_765
O1 In1 O2 84.3(3) 4_755 9_765
O1 In1 O2 89.2(2) 9_765 12_545
O1 In1 O2 56.5(2) 12_545 12_545
O1 In1 O2 84.3(3) . 12_545
O1 In1 O2 131.7(3) 4_755 12_545
O2 In1 O2 77.1(5) 9_765 12_545
O1 In1 O2 131.7(3) 9_765 .
O1 In1 O2 84.3(3) 12_545 .
O1 In1 O2 56.5(2) . .
O1 In1 O2 89.2(2) 4_755 .
O2 In1 O2 171.6(3) 9_765 .
O2 In1 O2 103.6(4) 12_545 .
O1 In1 O2 84.3(3) 9_765 4_755
O1 In1 O2 131.7(3) 12_545 4_755
O1 In1 O2 89.2(2) . 4_755
O1 In1 O2 56.5(2) 4_755 4_755
O2 In1 O2 103.6(4) 9_765 4_755
O2 In1 O2 171.6(3) 12_545 4_755
O2 In1 O2 77.1(5) . 4_755
O1 In1 C1 28.5(2) 9_765 9_765
O1 In1 C1 115.1(2) 12_545 9_765
O1 In1 C1 106.7(3) . 9_765
O1 In1 C1 99.7(3) 4_755 9_765
O2 In1 C1 28.1(2) 9_765 9_765
O2 In1 C1 84.1(2) 12_545 9_765
O2 In1 C1 159.8(2) . 9_765
O2 In1 C1 92.7(2) 4_755 9_765
O1 In1 C1 115.1(2) 9_765 12_545
O1 In1 C1 28.5(2) 12_545 12_545
O1 In1 C1 99.7(3) . 12_545
O1 In1 C1 106.7(3) 4_755 12_545
O2 In1 C1 84.1(2) 9_765 12_545
O2 In1 C1 28.1(2) 12_545 12_545
O2 In1 C1 92.7(2) . 12_545
O2 In1 C1 159.8(2) 4_755 12_545
C1 In1 C1 101.9(3) 9_765 12_545
O1 In1 C1 106.7(3) 9_765 .
O1 In1 C1 99.7(3) 12_545 .
O1 In1 C1 28.5(2) . .
O1 In1 C1 115.1(2) 4_755 .
O2 In1 C1 159.8(2) 9_765 .
O2 In1 C1 92.7(2) 12_545 .
O2 In1 C1 28.1(2) . .
O2 In1 C1 84.1(2) 4_755 .
C1 In1 C1 134.8(4) 9_765 .
C1 In1 C1 95.1(4) 12_545 .
O1 In1 C1 99.7(3) 9_765 4_755
O1 In1 C1 106.7(3) 12_545 4_755
O1 In1 C1 115.1(2) . 4_755
O1 In1 C1 28.5(2) 4_755 4_755
O2 In1 C1 92.7(2) 9_765 4_755
O2 In1 C1 159.8(2) 12_545 4_755
O2 In1 C1 84.1(2) . 4_755
O2 In1 C1 28.1(2) 4_755 4_755
C1 In1 C1 95.1(4) 9_765 4_755
C1 In1 C1 134.8(4) 12_545 4_755
C1 In1 C1 101.9(3) . 4_755
O2 C1 O1 115.1(7) . .
O2 C1 C2 122.7(7) . .
O1 C1 C2 122.2(7) . .
O2 C1 In1 61.8(4) . .
O1 C1 In1 53.7(4) . .
C2 C1 In1 172.3(5) . .
C1 O1 In1 97.8(5) . .
C2 C3 C2 124.3(10) 4_655 .
C2 C3 H3A 117.8 4_655 .
C2 C3 H3A 117.8 . .
C3 C2 C2 117.8(5) . 8
C3 C2 C1 120.8(7) . .
C2 C2 C1 121.3(4) 8 .
C1 O2 In1 90.1(5) . .
H1WA O1W H1WB 120.0 . .

loop_
_geom_bond_atom_site_label_1
_geom_bond_atom_site_label_2
_geom_bond_distance
_geom_bond_site_symmetry_2
In1 O1 2.177(6) 9_765
In1 O1 2.177(6) 12_545
In1 O1 2.177(6) .
In1 O1 2.177(6) 4_755
In1 O2 2.358(6) 9_765
In1 O2 2.358(6) 12_545
In1 O2 2.358(6) .
In1 O2 2.358(6) 4_755
In1 C1 2.677(8) 9_765
In1 C1 2.677(8) 12_545
In1 C1 2.677(8) .
In1 C1 2.677(8) 4_755
C1 O2 1.261(10) .
C1 O1 1.288(10) .
C1 C2 1.452(10) .
C3 C2 1.356(8) 4_655
C3 C2 1.356(8) .
C3 H3A 0.9500 .
C2 C2 1.447(12) 8
O1W H1WA 0.8500 .
O1W H1WB 0.8500 .

loop_
_geom_torsion_atom_site_label_1
_geom_torsion_atom_site_label_2
_geom_torsion_atom_site_label_3
_geom_torsion_atom_site_label_4
_geom_torsion
_geom_torsion_site_symmetry_1
_geom_torsion_site_symmetry_4
O1 In1 C1 O2 155.7(7) 9_765 .
O1 In1 C1 O2 -57.8(7) 12_545 .
O1 In1 C1 O2 172.9(11) . .
O1 In1 C1 O2 24.9(8) 4_755 .
O2 In1 C1 O2 -172.8(3) 9_765 .
O2 In1 C1 O2 -114.3(7) 12_545 .
O2 In1 C1 O2 73.5(8) 4_755 .
C1 In1 C1 O2 161.4(7) 9_765 .
C1 In1 C1 O2 -86.2(8) 12_545 .
C1 In1 C1 O2 51.7(6) 4_755 .
O1 In1 C1 O1 -17.2(8) 9_765 .
O1 In1 C1 O1 129.3(6) 12_545 .
O1 In1 C1 O1 -148.0(4) 4_755 .
O2 In1 C1 O1 14.3(12) 9_765 .
O2 In1 C1 O1 72.8(6) 12_545 .
O2 In1 C1 O1 -172.9(11) . .
O2 In1 C1 O1 -99.4(6) 4_755 .
C1 In1 C1 O1 -11.5(6) 9_765 .
C1 In1 C1 O1 100.9(6) 12_545 .
C1 In1 C1 O1 -121.2(7) 4_755 .
O1 In1 C1 C2 -77(5) 9_765 .
O1 In1 C1 C2 69(5) 12_545 .
O1 In1 C1 C2 -60(4) . .
O1 In1 C1 C2 152(5) 4_755 .
O2 In1 C1 C2 -46(5) 9_765 .
O2 In1 C1 C2 13(5) 12_545 .
O2 In1 C1 C2 127(5) . .
O2 In1 C1 C2 -159(5) 4_755 .
C1 In1 C1 C2 -72(5) 9_765 .
C1 In1 C1 C2 41(4) 12_545 .
C1 In1 C1 C2 179(5) 4_755 .
O2 C1 O1 In1 -6.9(10) . .
C2 C1 O1 In1 172.1(6) . .
O1 In1 O1 C1 163.3(8) 9_765 .
O1 In1 O1 C1 -58.5(6) 12_545 .
O1 In1 O1 C1 45.5(5) 4_755 .
O2 In1 O1 C1 -173.5(6) 9_765 .
O2 In1 O1 C1 -106.4(6) 12_545 .
O2 In1 O1 C1 4.0(6) . .
O2 In1 O1 C1 78.9(6) 4_755 .
C1 In1 O1 C1 171.5(4) 9_765 .
C1 In1 O1 C1 -82.8(6) 12_545 .
C1 In1 O1 C1 67.5(8) 4_755 .
C2 C3 C2 C2 2.2(7) 4_655 8
C2 C3 C2 C1 178.3(8) 4_655 .
O2 C1 C2 C3 126.2(10) . .
O1 C1 C2 C3 -52.7(12) . .
In1 C1 C2 C3 3(5) . .
O2 C1 C2 C2 -57.8(15) . 8
O1 C1 C2 C2 123.3(12) . 8
In1 C1 C2 C2 179(4) . 8
O1 C1 O2 In1 6.3(10) . .
C2 C1 O2 In1 -172.7(7) . .
O1 In1 O2 C1 -31.8(9) 9_765 .
O1 In1 O2 C1 123.0(7) 12_545 .
O1 In1 O2 C1 -4.1(6) . .
O1 In1 O2 C1 -157.5(7) 4_755 .
O2 In1 O2 C1 162.8(7) 9_765 .
O2 In1 O2 C1 69.5(6) 12_545 .
O2 In1 O2 C1 -101.9(8) 4_755 .
C1 In1 O2 C1 -40.9(15) 9_765 .
C1 In1 O2 C1 95.8(8) 12_545 .
C1 In1 O2 C1 -129.5(6) 4_755 .
